data_9003320
loop_
_publ_author_name
'Hassan, I.'
'Antao, S. M.'
'Parise, J. B.'

_publ_section_title
;
 Sodalite: High-temperature structures obtained from synchrotron radiation
 and Rietveld refinements
 Sample: T = 58 C
;
_journal_name_full 'American Mineralogist'
_journal_page_first 359
_journal_page_last 364
_journal_volume 89
_journal_year 2004
_chemical_formula_sum 'Al3 Cl Na4 O12 Si3'
_chemical_name_mineral Sodalite
_space_group_IT_number 218
_symmetry_space_group_name_Hall 'P -4n 2 3'
_symmetry_space_group_name_H-M 'P -4 3 n'
_cell_angle_alpha 90
_cell_angle_beta 90
_cell_angle_gamma 90
_cell_length_a 8.88850
_cell_length_b 8.88850
_cell_length_c 8.88850
_cell_formula_units_Z 2
_cell_volume 702.240
_database_code_amcsd 0003409
_diffrn_ambient_temperature 331.15
_exptl_crystal_density_diffrn 2.292
_cod_original_formula_sum 'Na4 Al3 Si3 O12 Cl'
_cod_database_code 9003320

loop_
_space_group_symop_operation_xyz
x,y,z
-z,x,-y
-y,z,-x
-x,y,-z
1/2+x,1/2-z,1/2-y
1/2+z,1/2-y,1/2-x
1/2+y,1/2-x,1/2-z
1/2+x,1/2+z,1/2+y
1/2+z,1/2+y,1/2+x
1/2+y,1/2+x,1/2+z
-z,-x,y
-y,-z,x
-x,-y,z
z,-x,-y
y,-z,-x
x,-y,-z
1/2-x,1/2+z,1/2-y
1/2-z,1/2+y,1/2-x
1/2-y,1/2+x,1/2-z
1/2-x,1/2-z,1/2+y
1/2-z,1/2-y,1/2+x
1/2-y,1/2-x,1/2+z
z,x,y
y,z,x

loop_
_atom_site_label
_atom_site_fract_x
_atom_site_fract_y
_atom_site_fract_z
_atom_site_U_iso_or_equiv
Na 0.17810 0.17810 0.17810 0.01820
Al 0.25000 0.00000 0.50000 0.00498
Si 0.25000 0.50000 0.00000 0.00498
O 0.13979 0.15017 0.43908 0.00260
Cl 0.00000 0.00000 0.00000 0.02550

loop_
_cod_related_entry_id
_cod_related_entry_database
_cod_related_entry_code
1 AMCSD 0003409
